data_4311798
loop_
_publ_author_name
'Margaret J. Sisley'
'Robert McDonald'
'Robert B. Jordan'

_publ_contact_author_address
; Department of Chemistry
  University of Alberta
  Edmonton, Alberta T6G 2G2
  Canada
;
_publ_contact_author_email Bob.Jordan@ualberta.ca
_publ_contact_author_fax 1(780)4928231
_publ_contact_author_name 'Prof. Robert B. Jordan'
_publ_contact_author_phone 1(780)4925551
_publ_section_title
;
 Linkage Isomerism, Structure, and Reactivity Studies of Sulfenamide
 Complexes of Cobalt(III)
;
_journal_name_full 'Inorganic Chemistry'
_journal_page_first 5339
_journal_page_last 5350
_journal_paper_doi 10.1021/ic0350584
_journal_volume 43
_journal_year 2004
_chemical_formula_sum 'C13 H30 Br Co N4 O6 S2'
_chemical_formula_weight 541.37
_space_group_IT_number 9
_symmetry_cell_setting monoclinic
_symmetry_space_group_name_Hall 'C -2yc'
_symmetry_space_group_name_H-M 'C 1 c 1'
_atom_sites_solution_hydrogens geom
_atom_sites_solution_primary direct
_atom_sites_solution_secondary difmap
_audit_creation_method 'manual editing of SHELXL template'
_cell_angle_alpha 90.00
_cell_angle_beta 114.011(4)
_cell_angle_gamma 90.00
_cell_formula_units_Z 4
_cell_length_a 16.552(4)
_cell_length_b 11.927(3)
_cell_length_c 12.639(3)
_cell_measurement_reflns_used 2374
_cell_measurement_temperature 193(2)
_cell_measurement_theta_max 26.383
_cell_measurement_theta_min 2.431
_cell_volume 2279.2(10)
_computing_cell_refinement 'Bruker SAINT (Bruker, 1997)'
_computing_data_collection 'Bruker SMART (Bruker, 1997)'
_computing_data_reduction 'Bruker SAINT (Bruker, 1997)'
_computing_molecular_graphics 'Bruker SHELXTL (Bruker, 1997)'
_computing_publication_material 'Bruker SHELXTL (Bruker, 1997)'
_computing_structure_refinement 'SHELXL-97 (Sheldrick, 1997)'
_computing_structure_solution 'DIRDIF-96 (Beurskens et al., 1996)'
_diffrn_ambient_temperature 193(2)
_diffrn_detector_area_resol_mean 8.192
_diffrn_measured_fraction_theta_full 0.987
_diffrn_measured_fraction_theta_max 0.987
_diffrn_measurement_device_type 'Bruker PLATFORM diffractometer/SMART 1000 CCD area detector'
_diffrn_measurement_method '\w scans'
_diffrn_radiation_monochromator graphite
_diffrn_radiation_source 'fine-focus sealed tube'
_diffrn_radiation_type MoK\a
_diffrn_radiation_wavelength 0.71073
_diffrn_reflns_av_R_equivalents 0.0406
_diffrn_reflns_av_sigmaI/netI 0.0970
_diffrn_reflns_limit_h_max 13
_diffrn_reflns_limit_h_min -20
_diffrn_reflns_limit_k_max 14
_diffrn_reflns_limit_k_min -10
_diffrn_reflns_limit_l_max 15
_diffrn_reflns_limit_l_min -15
_diffrn_reflns_number 4584
_diffrn_reflns_theta_full 26.45
_diffrn_reflns_theta_max 26.45
_diffrn_reflns_theta_min 2.17
_diffrn_standards_decay_% 0
_diffrn_standards_interval_time 0
_diffrn_standards_number 0
_exptl_absorpt_coefficient_mu 2.723
_exptl_absorpt_correction_T_max 0.9228
_exptl_absorpt_correction_T_min 0.2516
_exptl_absorpt_correction_type multi-scan
_exptl_absorpt_process_details 'SADABS (Sheldrick, 1996)'
_exptl_crystal_colour 'deep violet'
_exptl_crystal_density_diffrn 1.578
_exptl_crystal_density_method 'not measured'
_exptl_crystal_description needle
_exptl_crystal_F_000 1112
_exptl_crystal_size_max 0.70
_exptl_crystal_size_mid 0.04
_exptl_crystal_size_min 0.03
_refine_diff_density_max 1.279
_refine_diff_density_min -0.717
_refine_diff_density_rms 0.136
_refine_ls_abs_structure_details 'Flack H D (1983), Acta Cryst. A39, 876-881'
_refine_ls_abs_structure_Flack 0.02(2)
_refine_ls_extinction_method none
_refine_ls_goodness_of_fit_ref 1.020
_refine_ls_hydrogen_treatment constr
_refine_ls_matrix_type full
_refine_ls_number_parameters 248
_refine_ls_number_reflns 3527
_refine_ls_number_restraints 8
_refine_ls_restrained_S_all 1.019
_refine_ls_R_factor_all 0.0910
_refine_ls_R_factor_gt 0.0627
_refine_ls_shift/su_max 0.034
_refine_ls_shift/su_mean 0.001
_refine_ls_structure_factor_coef Fsqd
_refine_ls_weighting_details 'calc w=1/[\s^2^(Fo^2^)+(0.0821P)^2^+0.0000P] where P=(Fo^2^+2Fc^2^)/3'
_refine_ls_weighting_scheme calc
_refine_ls_wR_factor_gt 0.1394
_refine_ls_wR_factor_ref 0.1537
_reflns_number_gt 2676
_reflns_number_total 3527
_reflns_threshold_expression I>2\s(I)
_cod_data_source_file ic0350584si20030905_022632_2.cif
_cod_data_source_block rbj0004
_cod_depositor_comments
;
The following automatic conversions were performed:
'_symmetry_cell_setting' value 'Monoclinic' changed to 'monoclinic'
according to '/home/saulius/struct/CIF-dictionaries/cif_core.dic'
dictionary named 'cif_core.dic' version 2.4.1 from 2010-06-29.

Automatic conversion script
Id: cif_fix_enum 1527 2010-12-29 10:47:43Z saulius 
;
_cod_original_cell_volume 2279.1(9)
_cod_original_sg_symbol_H-M 'C c'
_cod_database_code 4311798

loop_
_symmetry_equiv_pos_as_xyz
'x, y, z'
'x, -y, z+1/2'
'x+1/2, y+1/2, z'
'x+1/2, -y+1/2, z+1/2'

loop_
_atom_site_label
_atom_site_type_symbol
_atom_site_fract_x
_atom_site_fract_y
_atom_site_fract_z
_atom_site_U_iso_or_equiv
_atom_site_adp_type
_atom_site_occupancy
_atom_site_symmetry_multiplicity
_atom_site_calc_flag
_atom_site_refinement_flags
_atom_site_disorder_assembly
_atom_site_disorder_group
Co Co -0.0016(10) -0.04449(9) 0.002(2) 0.0194(3) Uani 1 1 d . . .
S1 S 0.2154(10) -0.0653(3) 0.117(2) 0.0500(9) Uani 1 1 d . . .
S2 S -0.1307(10) -0.2283(2) -0.183(2) 0.0411(7) Uani 1 1 d . . .
O1 O 0.0344(10) -0.1080(5) 0.149(2) 0.0230(13) Uani 1 1 d . . .
O2 O 0.1266(10) -0.0883(6) 0.333(2) 0.0313(15) Uani 1 1 d . . .
O3 O -0.0418(10) 0.0133(5) -0.151(2) 0.0249(14) Uani 1 1 d . . .
O4 O -0.1640(10) 0.0435(6) -0.309(2) 0.0348(16) Uani 1 1 d . . .
N1 N 0.1148(11) -0.0649(7) -0.005(2) 0.0277(19) Uani 1 1 d . . .
H1NA H 0.1119 -0.1319 -0.0421 0.033 Uiso 1 1 calc R . .
H1NB H 0.1192 -0.0097 -0.0529 0.033 Uiso 1 1 calc R . .
N2 N -0.0388(11) -0.1975(6) -0.056(2) 0.0283(17) Uani 1 1 d . . .
H2NA H 0.0090 -0.2306 -0.0629 0.034 Uiso 1 1 calc R . .
H2NB H -0.0470 -0.2350 0.0026 0.034 Uiso 1 1 calc R . .
N3 N 0.0408(11) 0.0942(6) 0.090(2) 0.0257(16) Uani 1 1 d . . .
H3N H 0.0594 0.1452 0.0490 0.031 Uiso 1 1 calc R . .
N4 N -0.1179(11) 0.0008(7) -0.013(2) 0.0247(17) Uani 1 1 d . . .
H4N H -0.1354 -0.0405 0.0362 0.030 Uiso 1 1 calc R . .
C1 C 0.0909(11) -0.0534(8) 0.232(2) 0.026(2) Uani 1 1 d . . .
C2 C 0.1158(11) 0.0611(9) 0.200(2) 0.029(2) Uani 1 1 d . . .
H2 H 0.1191 0.1157 0.2619 0.035 Uiso 1 1 calc R . .
C3 C 0.2052(12) 0.0605(10) 0.191(2) 0.040(3) Uani 1 1 d . . .
C4 C 0.2779(12) 0.0496(13) 0.312(2) 0.057(4) Uani 1 1 d . . .
H4A H 0.2768 0.1153 0.3584 0.069 Uiso 1 1 calc R . .
H4B H 0.3355 0.0449 0.3079 0.069 Uiso 1 1 calc R . .
H4C H 0.2680 -0.0183 0.3492 0.069 Uiso 1 1 calc R . .
C5 C 0.2189(13) 0.1694(13) 0.136(2) 0.064(4) Uani 1 1 d . . .
H5A H 0.2127 0.2336 0.1802 0.076 Uiso 1 1 calc R . .
H5B H 0.1746 0.1744 0.0558 0.076 Uiso 1 1 calc R . .
H5C H 0.2783 0.1697 0.1362 0.076 Uiso 1 1 calc R . .
C6 C -0.0323(11) 0.1411(8) 0.115(2) 0.031(2) Uani 1 1 d . . .
H6A H -0.0347 0.1038 0.1834 0.037 Uiso 1 1 calc R . .
H6B H -0.0229 0.2224 0.1311 0.037 Uiso 1 1 calc R . .
C7 C -0.1152(12) 0.1223(8) 0.013(2) 0.032(2) Uani 1 1 d . . .
H7A H -0.1163 0.1671 -0.0537 0.039 Uiso 1 1 calc R . .
H7B H -0.1666 0.1438 0.0295 0.039 Uiso 1 1 calc R . .
C8 C -0.1275(11) 0.0163(8) -0.210(2) 0.027(2) Uani 1 1 d . . .
C9 C -0.1801(11) -0.0184(8) -0.139(2) 0.027(2) Uani 1 1 d . . .
H9 H -0.2327 0.0318 -0.1590 0.033 Uiso 1 1 calc R . .
C10 C -0.2109(12) -0.1385(10) -0.163(2) 0.039(3) Uani 1 1 d . . .
C11 C -0.2390(13) -0.1855(11) -0.070(2) 0.051(3) Uani 1 1 d . . .
H11A H -0.2825 -0.1352 -0.0606 0.061 Uiso 1 1 calc R . .
H11B H -0.1872 -0.1915 0.0039 0.061 Uiso 1 1 calc R . .
H11C H -0.2654 -0.2599 -0.0935 0.061 Uiso 1 1 calc R . .
C12 C -0.2945(13) -0.1434(12) -0.280(2) 0.061(4) Uani 1 1 d . . .
H12A H -0.3410 -0.0957 -0.2749 0.073 Uiso 1 1 calc R . .
H12B H -0.3158 -0.2209 -0.2955 0.073 Uiso 1 1 calc R . .
H12C H -0.2791 -0.1168 -0.3427 0.073 Uiso 1 1 calc R . .
Br Br 0.1261(10) -0.31540(11) -0.113(2) 0.0605(4) Uani 1 1 d . . .
O1S O 0.0222(12) 0.2513(8) -0.097(2) 0.071(3) Uani 1 1 d . . .
H1SA H 0.0394 0.2228 -0.1453 0.106 Uiso 1 1 calc R . .
H1SB H -0.0303 0.2733 -0.1321 0.106 Uiso 1 1 calc R . .
O2S O 0.1369(11) 0.4304(17) 0.031(3) 0.090(7) Uiso 0.50 1 d PD . .
H2SA H 0.0975 0.3970 0.0448 0.136 Uiso 0.50 1 calc PR . .
H2SB H 0.1144 0.4539 -0.0373 0.136 Uiso 0.50 1 calc PR . .
C0A C 0.160(6) 0.49(4) 0.09(6) 0.080 Uiso 0.00 1 d PD . .
C0B C 0.186(5) 0.378(12) 0.04(3) 0.080 Uiso 0.00 1 d PD . .
O3S O -0.050(2) -0.3300(17) 0.143(3) 0.103(6) Uiso 0.50 1 d PD . .
H3SO H -0.0943 -0.3188 0.1567 0.154 Uiso 0.50 1 calc PR . .
C4S C -0.048(3) -0.4459(19) 0.109(3) 0.103(6) Uiso 0.50 1 d PD . .
H4SA H -0.0041 -0.4555 0.0754 0.124 Uiso 0.50 1 calc PR . .
H4SB H -0.1071 -0.4668 0.0490 0.124 Uiso 0.50 1 calc PR . .
C5S C -0.025(3) -0.522(2) 0.216(4) 0.103(6) Uiso 0.50 1 d PD . .
H5SA H -0.0217 -0.6000 0.1934 0.124 Uiso 0.50 1 calc PR . .
H5SB H -0.0706 -0.5149 0.2459 0.124 Uiso 0.50 1 calc PR . .
H5SC H 0.0324 -0.4993 0.2753 0.124 Uiso 0.50 1 calc PR . .

loop_
_atom_site_aniso_label
_atom_site_aniso_U_11
_atom_site_aniso_U_22
_atom_site_aniso_U_33
_atom_site_aniso_U_23
_atom_site_aniso_U_13
_atom_site_aniso_U_12
Co 0.0225(6) 0.0225(6) 0.0171(5) 0.0008(5) 0.0121(4) 0.0000(5)
S1 0.0263(13) 0.102(3) 0.0247(11) 0.0120(14) 0.0130(10) 0.0176(15)
S2 0.0589(18) 0.0330(14) 0.0287(12) -0.0082(11) 0.0150(12) -0.0146(13)
O1 0.028(3) 0.023(3) 0.023(3) 0.000(3) 0.016(3) -0.003(3)
O2 0.032(3) 0.051(4) 0.018(3) 0.009(3) 0.017(3) 0.018(3)
O3 0.031(4) 0.028(3) 0.020(3) 0.001(3) 0.015(3) -0.004(3)
O4 0.035(4) 0.043(4) 0.031(3) 0.001(3) 0.018(3) 0.011(3)
N1 0.023(4) 0.049(5) 0.017(3) 0.003(3) 0.014(3) 0.005(4)
N2 0.038(5) 0.019(4) 0.033(4) 0.000(3) 0.019(4) -0.003(3)
N3 0.031(4) 0.027(4) 0.021(4) 0.000(3) 0.014(3) -0.006(4)
N4 0.034(4) 0.025(4) 0.017(3) 0.003(3) 0.013(3) 0.001(4)
C1 0.034(5) 0.030(5) 0.020(4) 0.011(4) 0.016(4) 0.007(4)
C2 0.034(5) 0.042(6) 0.014(4) 0.003(4) 0.012(4) -0.002(5)
C3 0.035(6) 0.069(8) 0.021(4) 0.002(5) 0.015(4) -0.014(5)
C4 0.030(6) 0.105(11) 0.028(5) 0.003(6) 0.003(5) -0.019(7)
C5 0.051(7) 0.106(11) 0.027(5) 0.009(6) 0.009(5) -0.047(8)
C6 0.040(6) 0.031(5) 0.027(4) -0.003(4) 0.020(4) 0.008(4)
C7 0.037(6) 0.031(5) 0.034(5) 0.005(4) 0.019(5) 0.008(5)
C8 0.031(5) 0.029(5) 0.016(4) 0.000(4) 0.006(4) 0.001(4)
C9 0.028(5) 0.032(5) 0.019(4) 0.004(4) 0.007(4) 0.004(4)
C10 0.036(6) 0.059(7) 0.027(5) -0.005(5) 0.017(4) -0.019(5)
C11 0.045(7) 0.076(9) 0.031(6) -0.006(6) 0.016(5) -0.028(6)
C12 0.058(8) 0.074(9) 0.036(6) -0.004(6) 0.003(6) -0.021(7)
Br 0.0903(10) 0.0593(8) 0.0378(6) 0.0115(6) 0.0320(6) 0.0466(7)
O1S 0.103(8) 0.045(5) 0.066(6) 0.009(4) 0.036(6) -0.003(5)

loop_
_atom_type_symbol
_atom_type_description
_atom_type_scat_dispersion_real
_atom_type_scat_dispersion_imag
_atom_type_scat_source
C C 0.0033 0.0016 'International Tables Vol C Tables 4.2.6.8 and 6.1.1.4'
H H 0.0000 0.0000 'International Tables Vol C Tables 4.2.6.8 and 6.1.1.4'
N N 0.0061 0.0033 'International Tables Vol C Tables 4.2.6.8 and 6.1.1.4'
O O 0.0106 0.0060 'International Tables Vol C Tables 4.2.6.8 and 6.1.1.4'
S S 0.1246 0.1234 'International Tables Vol C Tables 4.2.6.8 and 6.1.1.4'
Co Co 0.3494 0.9721 'International Tables Vol C Tables 4.2.6.8 and 6.1.1.4'
Br Br -0.2901 2.4595 'International Tables Vol C Tables 4.2.6.8 and 6.1.1.4'

loop_
_geom_angle_atom_site_label_1
_geom_angle_atom_site_label_2
_geom_angle_atom_site_label_3
_geom_angle
_geom_angle_site_symmetry_1
_geom_angle_site_symmetry_3
_geom_angle_publ_flag
O1 Co O3 177.0(3) . . ?
O1 Co N4 96.4(3) . . ?
O3 Co N4 82.9(3) . . ?
O1 Co N3 83.0(3) . . ?
O3 Co N3 99.8(3) . . ?
N4 Co N3 86.0(3) . . ?
O1 Co N2 85.2(3) . . ?
O3 Co N2 91.9(3) . . ?
N4 Co N2 94.2(3) . . ?
N3 Co N2 168.2(3) . . ?
O1 Co N1 94.0(3) . . ?
O3 Co N1 87.0(3) . . ?
N4 Co N1 168.3(3) . . ?
N3 Co N1 89.9(3) . . ?
N2 Co N1 92.0(3) . . ?
N1 S1 C3 101.3(5) . . ?
N2 S2 C10 99.0(4) . . ?
C1 O1 Co 116.4(5) . . ?
C8 O3 Co 116.1(5) . . ?
S1 N1 Co 124.2(4) . . ?
S2 N2 Co 124.0(4) . . ?
C6 N3 C2 110.2(7) . . ?
C6 N3 Co 107.8(6) . . ?
C2 N3 Co 106.1(6) . . ?
C6 N3 O1S 95.9(6) . . ?
C2 N3 O1S 134.1(6) . . ?
Co N3 O1S 100.5(3) . . ?
C7 N4 C9 109.0(7) . . ?
C7 N4 Co 108.2(6) . . ?
C9 N4 Co 106.6(5) . . ?
O2 C1 O1 124.2(9) . . ?
O2 C1 C2 120.2(8) . . ?
O1 C1 C2 115.6(7) . . ?
N3 C2 C1 105.7(7) . . ?
N3 C2 C3 113.0(7) . . ?
C1 C2 C3 112.8(8) . . ?
C4 C3 C5 109.1(9) . . ?
C4 C3 C2 108.2(8) . . ?
C5 C3 C2 110.9(10) . . ?
C4 C3 S1 104.5(9) . . ?
C5 C3 S1 114.0(8) . . ?
C2 C3 S1 109.9(7) . . ?
C7 C6 N3 108.1(7) . . ?
C6 C7 N4 106.1(8) . . ?
O4 C8 O3 125.0(9) . . ?
O4 C8 C9 121.5(8) . . ?
O3 C8 C9 113.5(7) . . ?
C10 C9 N4 112.6(8) . . ?
C10 C9 C8 111.2(8) . . ?
N4 C9 C8 105.4(7) . . ?
C9 C10 C11 112.0(9) . . ?
C9 C10 C12 108.8(9) . . ?
C11 C10 C12 106.5(9) . . ?
C9 C10 S2 112.6(7) . . ?
C11 C10 S2 111.4(9) . . ?
C12 C10 S2 105.1(8) . . ?
O2S O1S N3 100.9(6) . . ?
C0B O2S C0A 109.17(16) . . ?
C0B O2S O1S 86(7) . . ?
C0A O2S O1S 160(10) . . ?
O2S C0A C0B 35.41(9) . . ?
O2S C0B C0A 35.41(9) . . ?
O3S C4S C5S 109.4(3) . . ?

loop_
_geom_bond_atom_site_label_1
_geom_bond_atom_site_label_2
_geom_bond_distance
_geom_bond_site_symmetry_2
_geom_bond_publ_flag
Co O1 1.868(6) . ?
Co O3 1.896(6) . ?
Co N4 1.934(8) . ?
Co N3 1.960(7) . ?
Co N2 1.968(7) . ?
Co N1 1.975(7) . ?
S1 N1 1.746(8) . ?
S1 C3 1.811(12) . ?
S2 N2 1.747(8) . ?
S2 C10 1.806(12) . ?
O1 C1 1.264(11) . ?
O2 C1 1.242(10) . ?
O3 C8 1.307(10) . ?
O4 C8 1.196(10) . ?
N3 C6 1.476(12) . ?
N3 C2 1.492(11) . ?
N3 O1S 2.938(11) . ?
N4 C7 1.482(13) . ?
N4 C9 1.515(11) . ?
C1 C2 1.525(13) . ?
C2 C3 1.534(14) . ?
C3 C4 1.524(14) . ?
C3 C5 1.533(16) . ?
C6 C7 1.469(14) . ?
C8 C9 1.543(13) . ?
C9 C10 1.510(14) . ?
C10 C11 1.534(14) . ?
C10 C12 1.563(15) . ?
O1S O2S 2.88(2) . ?
O2S C0B 1.0000(13) . ?
O2S C0A 1.0000(13) . ?
C0A C0B 1.6300(15) . ?
O3S C4S 1.449(3) . ?
C4S C5S 1.539(3) . ?

loop_
_geom_torsion_atom_site_label_1
_geom_torsion_atom_site_label_2
_geom_torsion_atom_site_label_3
_geom_torsion_atom_site_label_4
_geom_torsion
_geom_torsion_site_symmetry_1
_geom_torsion_site_symmetry_2
_geom_torsion_site_symmetry_3
_geom_torsion_site_symmetry_4
_geom_torsion_publ_flag
O3 Co O1 C1 177(100) . . . . ?
N4 Co O1 C1 -106.9(6) . . . . ?
N3 Co O1 C1 -21.7(6) . . . . ?
N2 Co O1 C1 159.4(6) . . . . ?
N1 Co O1 C1 67.7(7) . . . . ?
O1 Co O3 C8 52(6) . . . . ?
N4 Co O3 C8 -23.7(6) . . . . ?
N3 Co O3 C8 -108.4(6) . . . . ?
N2 Co O3 C8 70.3(6) . . . . ?
N1 Co O3 C8 162.2(6) . . . . ?
C3 S1 N1 Co -49.3(6) . . . . ?
O1 Co N1 S1 -29.3(6) . . . . ?
O3 Co N1 S1 153.5(6) . . . . ?
N4 Co N1 S1 123.2(14) . . . . ?
N3 Co N1 S1 53.7(6) . . . . ?
N2 Co N1 S1 -114.7(6) . . . . ?
C10 S2 N2 Co -47.5(6) . . . . ?
O1 Co N2 S2 146.1(5) . . . . ?
O3 Co N2 S2 -33.0(5) . . . . ?
N4 Co N2 S2 50.0(5) . . . . ?
N3 Co N2 S2 140.8(14) . . . . ?
N1 Co N2 S2 -120.1(5) . . . . ?
O1 Co N3 C6 -86.2(5) . . . . ?
O3 Co N3 C6 92.8(6) . . . . ?
N4 Co N3 C6 10.7(6) . . . . ?
N2 Co N3 C6 -80.9(18) . . . . ?
N1 Co N3 C6 179.8(6) . . . . ?
O1 Co N3 C2 31.9(5) . . . . ?
O3 Co N3 C2 -149.1(5) . . . . ?
N4 Co N3 C2 128.8(6) . . . . ?
N2 Co N3 C2 37.2(19) . . . . ?
N1 Co N3 C2 -62.1(5) . . . . ?
O1 Co N3 O1S 174.1(4) . . . . ?
O3 Co N3 O1S -6.9(4) . . . . ?
N4 Co N3 O1S -89.0(4) . . . . ?
N2 Co N3 O1S 179(100) . . . . ?
N1 Co N3 O1S 80.1(4) . . . . ?
O1 Co N4 C7 100.5(6) . . . . ?
O3 Co N4 C7 -82.4(6) . . . . ?
N3 Co N4 C7 18.0(6) . . . . ?
N2 Co N4 C7 -173.9(6) . . . . ?
N1 Co N4 C7 -51.9(18) . . . . ?
O1 Co N4 C9 -142.4(6) . . . . ?
O3 Co N4 C9 34.7(6) . . . . ?
N3 Co N4 C9 135.1(6) . . . . ?
N2 Co N4 C9 -56.7(6) . . . . ?
N1 Co N4 C9 65.2(19) . . . . ?
Co O1 C1 O2 -174.0(7) . . . . ?
Co O1 C1 C2 4.7(10) . . . . ?
C6 N3 C2 C1 81.1(9) . . . . ?
Co N3 C2 C1 -35.4(8) . . . . ?
O1S N3 C2 C1 -158.4(6) . . . . ?
C6 N3 C2 C3 -155.1(8) . . . . ?
Co N3 C2 C3 88.4(8) . . . . ?
O1S N3 C2 C3 -34.6(12) . . . . ?
O2 C1 C2 N3 -159.6(8) . . . . ?
O1 C1 C2 N3 21.7(10) . . . . ?
O2 C1 C2 C3 76.5(10) . . . . ?
O1 C1 C2 C3 -102.3(9) . . . . ?
N3 C2 C3 C4 168.4(9) . . . . ?
C1 C2 C3 C4 -71.8(11) . . . . ?
N3 C2 C3 C5 48.8(11) . . . . ?
C1 C2 C3 C5 168.6(8) . . . . ?
N3 C2 C3 S1 -78.1(9) . . . . ?
C1 C2 C3 S1 41.7(9) . . . . ?
N1 S1 C3 C4 165.0(7) . . . . ?
N1 S1 C3 C5 -76.0(9) . . . . ?
N1 S1 C3 C2 49.2(7) . . . . ?
C2 N3 C6 C7 -153.2(8) . . . . ?
Co N3 C6 C7 -37.8(9) . . . . ?
O1S N3 C6 C7 65.2(8) . . . . ?
N3 C6 C7 N4 52.9(10) . . . . ?
C9 N4 C7 C6 -158.6(7) . . . . ?
Co N4 C7 C6 -43.0(8) . . . . ?
Co O3 C8 O4 -175.1(8) . . . . ?
Co O3 C8 C9 5.2(9) . . . . ?
C7 N4 C9 C10 -160.8(8) . . . . ?
Co N4 C9 C10 82.6(8) . . . . ?
C7 N4 C9 C8 77.9(9) . . . . ?
Co N4 C9 C8 -38.8(8) . . . . ?
O4 C8 C9 C10 80.7(11) . . . . ?
O3 C8 C9 C10 -99.6(9) . . . . ?
O4 C8 C9 N4 -157.0(9) . . . . ?
O3 C8 C9 N4 22.6(10) . . . . ?
N4 C9 C10 C11 45.5(12) . . . . ?
C8 C9 C10 C11 163.5(9) . . . . ?
N4 C9 C10 C12 162.9(8) . . . . ?
C8 C9 C10 C12 -79.1(10) . . . . ?
N4 C9 C10 S2 -81.0(9) . . . . ?
C8 C9 C10 S2 37.0(9) . . . . ?
N2 S2 C10 C9 53.6(7) . . . . ?
N2 S2 C10 C11 -73.3(7) . . . . ?
N2 S2 C10 C12 171.9(7) . . . . ?
C6 N3 O1S O2S 89.4(7) . . . . ?
C2 N3 O1S O2S -36.3(10) . . . . ?
Co N3 O1S O2S -161.2(5) . . . . ?
N3 O1S O2S C0B 72(22) . . . . ?
N3 O1S O2S C0A -68(100) . . . . ?
O1S O2S C0A C0B 137(100) . . . . ?
O1S O2S C0B C0A -167(47) . . . . ?
